data_9005547
loop_
_publ_author_name
'Comodi, P.'
'Gatta, G. D.'
'Zanazzi, P. F.'

_publ_section_title
;
 High-pressure structural behaviour of scolecite
 Sample: P = 3.38 GPa
;
_journal_name_full 'European Journal of Mineralogy'
_journal_page_first 567
_journal_page_last 574
_journal_paper_doi 10.1127/0935-1221/2002/0014-0567
_journal_volume 14
_journal_year 2002
_chemical_formula_sum 'Al2 Ca H6 O13 Si3'
_chemical_name_mineral Scolecite
_space_group_IT_number 9
_symmetry_space_group_name_Hall 'C -2yc'
_symmetry_space_group_name_H-M 'C 1 c 1'
_cell_angle_alpha 90
_cell_angle_beta 109.60
_cell_angle_gamma 90
_cell_formula_units_Z 4
_cell_length_a 6.430
_cell_length_b 18.631
_cell_length_c 9.363
_cell_volume 1056.670
_database_code_amcsd 0006935
_diffrn_ambient_pressure 3.38e+06
_exptl_crystal_density_diffrn 2.466
_cod_original_formula_sum 'Ca Si3 Al2 O13 H6'
_cod_database_code 9005547

loop_
_space_group_symop_operation_xyz
x,y,z
1/2+x,1/2+y,z
x,-y,1/2+z
1/2+x,1/2-y,1/2+z

loop_
_atom_site_label
_atom_site_fract_x
_atom_site_fract_y
_atom_site_fract_z
_atom_site_U_iso_or_equiv
_atom_site_type_symbol
_atom_site_attached_hydrogens
Ca 0.16300 0.14140 0.05300 0.01000 Ca 0
Si1 0.50000 0.37050 0.00000 0.00600 Si 0
Si2 0.23000 0.33420 0.20800 0.00900 Si 0
Si3 0.54400 0.08390 0.33100 0.00400 Si 0
Al1 0.93500 0.46280 0.10100 0.00600 Al 0
Al2 0.36000 0.21890 0.44300 0.00900 Al 0
O1 0.56100 0.03100 0.46700 0.01100 O 0
O2 0.44600 0.04800 0.17500 0.01800 O 0
O3 0.38600 0.15300 0.31900 0.00900 O 0
O4 0.11300 0.20100 0.47300 0.00900 O 0
O5 0.36900 0.30200 0.37100 0.01600 O 0
O6 0.08600 0.27300 0.09800 0.00700 O 0
O7 0.41300 0.36200 0.13700 0.01500 O 0
O8 0.06600 0.39800 0.22200 0.00600 O 0
O9 0.79300 0.11300 0.35200 0.00500 O 0
O10 0.65700 0.43400 0.03300 0.00500 O 0
Wat1 0.89900 0.07300 0.10900 0.02700 O 2
Wat2 0.91000 0.32300 0.44100 0.03000 O 2
Wat3 0.59400 0.44700 0.37000 0.02500 O 2

loop_
_cod_changelog_entry_id
_cod_changelog_entry_author
_cod_changelog_entry_date
_cod_changelog_entry_text
1
;cod-tools version 3.8.0
Id: cif_guess_AMCSD_atom_types 9574 2023-05-10 09:00:05Z saulius
;
2023-05-10T18:50:12+03:00
;Derived atom types and hydrogen counts
from atom names that follow the AMCSD naming convention
(Wat == water, O-H == hydroxyl).
;

loop_
_cod_related_entry_id
_cod_related_entry_database
_cod_related_entry_code
1 AMCSD 0006935
